data_4079221
loop_
_publ_author_name
'Poon, Ka Chun'
'Shi, Chuan'
'Sung, Herman H.-Y.'
'Williams, Ian D.'
'Lin, Zhenyang'
'Jia, Guochen'

_publ_section_title
;
 Synthesis of Alkenyl Ylide Complexes from Reactions of
 ReOCl2(OEt)(PPh3)2with Alkynols
;
_journal_issue 20
_journal_name_full Organometallics
_journal_page_first 7085
_journal_paper_doi 10.1021/om3005788
_journal_volume 31
_journal_year 2012
_chemical_formula_moiety 'C80 H68 Cl4 O4 P4 Re2, 2(C H2 Cl2)'
_chemical_formula_sum 'C82 H72 Cl8 O4 P4 Re2'
_chemical_formula_weight 1901.28
_chemical_name_systematic
;
 ? 
;
_space_group_IT_number 15
_space_group_name_Hall '-C 2yc'
_symmetry_cell_setting monoclinic
_symmetry_space_group_name_Hall '-C 2yc'
_symmetry_space_group_name_H-M 'C 1 2/c 1'
_atom_sites_solution_hydrogens geom
_atom_sites_solution_primary direct
_atom_sites_solution_secondary difmap
_audit_creation_date 2012-05-16
_audit_creation_method
;
  Olex2 1.2-beta
  (compiled May  9 2012 12:37:22, GUI svn.r4230)
;
_cell_angle_alpha 90.00
_cell_angle_beta 104.2050(10)
_cell_angle_gamma 90.00
_cell_formula_units_Z 4
_cell_length_a 26.9840(3)
_cell_length_b 16.4767(2)
_cell_length_c 19.9199(3)
_cell_measurement_temperature 173(2)
_cell_measurement_theta_max 71.22
_cell_measurement_theta_min 2.48
_cell_volume 8585.7(2)
_computing_molecular_graphics
;
O. V. Dolomanov, L. J. Bourhis, R. J. Gildea, J. A. K. Howard and H. Puschmann,
OLEX2: a complete structure solution, refinement and analysis program.
J. Appl. Cryst. (2009). 42, 339-341.
;
_computing_publication_material
;
O. V. Dolomanov, L. J. Bourhis, R. J. Gildea, J. A. K. Howard and H. Puschmann,
OLEX2: a complete structure solution, refinement and analysis program.
J. Appl. Cryst. (2009). 42, 339-341.
;
_computing_structure_refinement
;
XL, G.M. Sheldrick, Acta Cryst.
(2008). A64, 112-122
;
_computing_structure_solution 'SHELXS-97 (Sheldrick, 1990)'
_diffrn_ambient_temperature 173.15
_diffrn_measured_fraction_theta_full 0.958
_diffrn_measured_fraction_theta_max 0.958
_diffrn_measurement_device 'kappa diffractometer'
_diffrn_measurement_device_type 'Xcalibur, Sapphire3, Gemini ultra'
_diffrn_measurement_method '\w scans'
_diffrn_radiation_monochromator mirror
_diffrn_radiation_probe x-ray
_diffrn_radiation_source 'Enhance Ultra (Cu) X-ray Source'
_diffrn_radiation_type CuK\a
_diffrn_radiation_wavelength 1.54178
_diffrn_reflns_av_R_equivalents 0.0888
_diffrn_reflns_av_unetI/netI 0.1175
_diffrn_reflns_limit_h_max 32
_diffrn_reflns_limit_h_min -29
_diffrn_reflns_limit_k_max 20
_diffrn_reflns_limit_k_min -19
_diffrn_reflns_limit_l_max 24
_diffrn_reflns_limit_l_min -24
_diffrn_reflns_number 28321
_diffrn_reflns_theta_full 71.52
_diffrn_reflns_theta_max 71.52
_diffrn_reflns_theta_min 5.22
_diffrn_source 'sealed X-ray tube'
_diffrn_source_target Cu
_exptl_absorpt_coefficient_mu 8.781
_exptl_absorpt_correction_T_max 1.00
_exptl_absorpt_correction_T_min 0.68
_exptl_absorpt_correction_type multi-scan
_exptl_absorpt_process_details
;
CrysAlis RED, Oxford Diffraction Ltd.,
Version 1.171.33.2 (release 28-02-2008 CrysAlis171 .NET)
(compiled Feb 28 2008,18:34:21)
Empirical absorption correction using spherical harmonics,
 implemented in SCALE3 ABSPACK scaling algorithm.
;
_exptl_crystal_colour purple
_exptl_crystal_density_diffrn 1.471
_exptl_crystal_density_method 'not measured'
_exptl_crystal_description needle
_exptl_crystal_F_000 3768
_exptl_crystal_size_max 0.20
_exptl_crystal_size_mid 0.03
_exptl_crystal_size_min 0.02
_refine_diff_density_max 1.757
_refine_diff_density_min -0.852
_refine_diff_density_rms 0.145
_refine_ls_extinction_method none
_refine_ls_goodness_of_fit_ref 1.025
_refine_ls_hydrogen_treatment constr
_refine_ls_matrix_type full
_refine_ls_number_parameters 468
_refine_ls_number_reflns 8027
_refine_ls_number_restraints 0
_refine_ls_restrained_S_all 1.025
_refine_ls_R_factor_all 0.0922
_refine_ls_R_factor_gt 0.0479
_refine_ls_shift/su_max 0.002
_refine_ls_shift/su_mean 0.000
_refine_ls_structure_factor_coef Fsqd
_refine_ls_weighting_details 'calc w=1/[\s^2^(Fo^2^)+(0.0271P)^2^+0.0000P] where P=(Fo^2^+2Fc^2^)/3'
_refine_ls_weighting_scheme calc
_refine_ls_wR_factor_gt 0.0952
_refine_ls_wR_factor_ref 0.1078
_reflns_number_gt 4780
_reflns_number_total 8027
_reflns_threshold_expression >2sigma(I)
_cod_data_source_file om3005788_si_001.cif
_cod_data_source_block cool6_complex6
_cod_depositor_comments
;
The following automatic conversions were performed:

'_symmetry_cell_setting' value 'Monoclinic' changed to 'monoclinic'
according to /home/saulius/struct/CIF-dictionaries/cif_core.dic
dictionary named 'cif_core.dic' version 2.4.2 from 2011-04-26.

Automatic conversion script
Id: cif_fix_values 1891 2012-01-12 08:04:46Z andrius 
;
_cod_original_cell_volume 8585.73(19)
_cod_original_sg_symbol_H-M C2/c
_cod_database_code 4079221

loop_
_space_group_symop_id
_space_group_symop_operation_xyz
1 'x, y, z'
2 '-x, y, -z+1/2'
3 'x+1/2, y+1/2, z'
4 '-x+1/2, y+1/2, -z+1/2'
5 '-x, -y, -z'
6 'x, -y, z-1/2'
7 '-x+1/2, -y+1/2, -z'
8 'x+1/2, -y+1/2, z-1/2'

loop_
_atom_site_label
_atom_site_type_symbol
_atom_site_fract_x
_atom_site_fract_y
_atom_site_fract_z
_atom_site_U_iso_or_equiv
_atom_site_adp_type
_atom_site_occupancy
_atom_site_symmetry_multiplicity
_atom_site_calc_flag
_atom_site_refinement_flags
Re1 Re 0.393917(12) 0.63120(2) 0.615438(19) 0.02749(9) Uani 1 1 d .
Cl1 Cl 0.43510(7) 0.58385(13) 0.52766(11) 0.0401(5) Uani 1 1 d .
Cl2 Cl 0.41551(7) 0.76887(12) 0.58747(12) 0.0433(5) Uani 1 1 d .
P1 P 0.36841(6) 0.34858(11) 0.63926(10) 0.0263(4) Uani 1 1 d .
P2 P 0.35162(7) 0.68492(11) 0.70271(11) 0.0283(4) Uani 1 1 d .
O1 O 0.45699(14) 0.6336(3) 0.6861(2) 0.0250(10) Uani 1 1 d .
O2 O 0.33357(17) 0.6133(3) 0.5678(3) 0.0312(12) Uani 1 1 d .
C1 C 0.3635(3) 0.4549(4) 0.6294(4) 0.0270(16) Uani 1 1 d .
H1 H 0.3305 0.4750 0.6075 0.032 Uiso 1 1 calc R
C2 C 0.4007(3) 0.5115(4) 0.6489(4) 0.0251(16) Uani 1 1 d .
C3 C 0.4535(2) 0.4928(4) 0.6904(4) 0.0273(17) Uani 1 1 d .
H3A H 0.4763 0.4817 0.6595 0.033 Uiso 1 1 calc R
H3B H 0.4531 0.4446 0.7200 0.033 Uiso 1 1 calc R
C4 C 0.4715(2) 0.5661(4) 0.7344(4) 0.0233(16) Uani 1 1 d .
H4 H 0.4529 0.5701 0.7719 0.028 Uiso 1 1 calc R
C5 C 0.3993(3) 0.3171(4) 0.7263(4) 0.0300(17) Uani 1 1 d .
C6 C 0.3946(2) 0.3675(5) 0.7810(4) 0.0341(17) Uani 1 1 d .
H6 H 0.3754 0.4163 0.7715 0.041 Uiso 1 1 calc R
C7 C 0.4173(3) 0.3472(5) 0.8476(5) 0.041(2) Uani 1 1 d .
H7 H 0.4155 0.3828 0.8844 0.049 Uiso 1 1 calc R
C8 C 0.4436(3) 0.2728(6) 0.8614(5) 0.049(2) Uani 1 1 d .
H8 H 0.4581 0.2573 0.9080 0.059 Uiso 1 1 calc R
C9 C 0.4486(3) 0.2237(6) 0.8103(6) 0.060(3) Uani 1 1 d .
H9 H 0.4673 0.1745 0.8206 0.072 Uiso 1 1 calc R
C10 C 0.4261(3) 0.2449(6) 0.7408(5) 0.047(2) Uani 1 1 d .
H10 H 0.4293 0.2099 0.7042 0.056 Uiso 1 1 calc R
C11 C 0.4021(3) 0.3043(5) 0.5786(4) 0.0312(18) Uani 1 1 d .
C12 C 0.4266(3) 0.3555(5) 0.5434(4) 0.037(2) Uani 1 1 d .
H12 H 0.4266 0.4124 0.5510 0.045 Uiso 1 1 calc R
C13 C 0.4517(3) 0.3232(6) 0.4962(5) 0.044(2) Uani 1 1 d .
H13 H 0.4690 0.3580 0.4715 0.052 Uiso 1 1 calc R
C14 C 0.4512(3) 0.2413(7) 0.4855(5) 0.051(2) Uani 1 1 d .
H14 H 0.4682 0.2196 0.4530 0.061 Uiso 1 1 calc R
C15 C 0.4265(3) 0.1894(7) 0.5210(5) 0.053(3) Uani 1 1 d .
H15 H 0.4272 0.1323 0.5144 0.063 Uiso 1 1 calc R
C16 C 0.4008(3) 0.2227(5) 0.5665(4) 0.0365(19) Uani 1 1 d .
H16 H 0.3819 0.1884 0.5895 0.044 Uiso 1 1 calc R
C17 C 0.3047(2) 0.3076(4) 0.6178(4) 0.0280(17) Uani 1 1 d .
C18 C 0.2656(3) 0.3460(5) 0.5687(5) 0.043(2) Uani 1 1 d .
H18 H 0.2725 0.3947 0.5472 0.051 Uiso 1 1 calc R
C19 C 0.2172(3) 0.3134(6) 0.5517(5) 0.049(2) Uani 1 1 d .
H19 H 0.1905 0.3407 0.5197 0.058 Uiso 1 1 calc R
C20 C 0.2074(3) 0.2412(5) 0.5808(5) 0.044(2) Uani 1 1 d .
H20 H 0.1737 0.2197 0.5696 0.053 Uiso 1 1 calc R
C21 C 0.2452(3) 0.2004(5) 0.6254(5) 0.047(2) Uani 1 1 d .
H21 H 0.2386 0.1488 0.6426 0.056 Uiso 1 1 calc R
C22 C 0.2945(3) 0.2350(5) 0.6459(5) 0.041(2) Uani 1 1 d .
H22 H 0.3206 0.2082 0.6792 0.050 Uiso 1 1 calc R
C23 C 0.3381(3) 0.6100(5) 0.7639(4) 0.036(2) Uani 1 1 d .
C24 C 0.3004(3) 0.5519(5) 0.7408(5) 0.046(2) Uani 1 1 d .
H24 H 0.2822 0.5509 0.6935 0.055 Uiso 1 1 calc R
C25 C 0.2890(4) 0.4951(6) 0.7868(7) 0.063(3) Uani 1 1 d .
H25 H 0.2627 0.4562 0.7712 0.075 Uiso 1 1 calc R
C26 C 0.3154(4) 0.4959(6) 0.8533(7) 0.059(3) Uani 1 1 d .
H26 H 0.3067 0.4591 0.8854 0.071 Uiso 1 1 calc R
C27 C 0.3543(4) 0.5490(6) 0.8750(5) 0.053(3) Uani 1 1 d .
H27 H 0.3747 0.5453 0.9211 0.063 Uiso 1 1 calc R
C28 C 0.3650(3) 0.6071(5) 0.8328(5) 0.039(2) Uani 1 1 d .
H28 H 0.3910 0.6460 0.8503 0.047 Uiso 1 1 calc R
C29 C 0.2891(3) 0.7263(5) 0.6625(5) 0.039(2) Uani 1 1 d .
C30 C 0.2465(3) 0.7176(5) 0.6867(5) 0.044(2) Uani 1 1 d .
H30 H 0.2487 0.6876 0.7281 0.053 Uiso 1 1 calc R
C31 C 0.1999(3) 0.7510(6) 0.6530(6) 0.057(3) Uani 1 1 d .
H31 H 0.1707 0.7442 0.6712 0.068 Uiso 1 1 calc R
C32 C 0.1961(3) 0.7951(6) 0.5912(5) 0.053(3) Uani 1 1 d .
H32 H 0.1641 0.8166 0.5670 0.064 Uiso 1 1 calc R
C33 C 0.2384(3) 0.8071(5) 0.5661(5) 0.049(2) Uani 1 1 d .
H33 H 0.2362 0.8384 0.5254 0.059 Uiso 1 1 calc R
C34 C 0.2851(3) 0.7726(5) 0.6013(5) 0.042(2) Uani 1 1 d .
H34 H 0.3145 0.7804 0.5839 0.050 Uiso 1 1 calc R
C35 C 0.3827(3) 0.7669(4) 0.7576(4) 0.0320(18) Uani 1 1 d .
C36 C 0.4351(3) 0.7789(5) 0.7722(4) 0.0353(19) Uani 1 1 d .
H36 H 0.4561 0.7430 0.7541 0.042 Uiso 1 1 calc R
C37 C 0.4570(3) 0.8454(5) 0.8146(5) 0.045(2) Uani 1 1 d .
H37 H 0.4928 0.8545 0.8240 0.055 Uiso 1 1 calc R
C38 C 0.4280(4) 0.8951(5) 0.8410(5) 0.052(2) Uani 1 1 d .
H38 H 0.4432 0.9396 0.8689 0.063 Uiso 1 1 calc R
C39 C 0.3758(4) 0.8827(5) 0.8285(5) 0.056(3) Uani 1 1 d .
H39 H 0.3558 0.9184 0.8485 0.067 Uiso 1 1 calc R
C40 C 0.3527(3) 0.8205(6) 0.7879(5) 0.051(2) Uani 1 1 d .
H40 H 0.3169 0.8127 0.7797 0.061 Uiso 1 1 calc R
C1S C 0.3879(5) -0.0380(9) 0.6558(8) 0.030(3) Uiso 0.50 1 d P
H1SA H 0.3852 -0.0719 0.6141 0.036 Uiso 0.50 1 calc PR
H1SB H 0.3907 -0.0745 0.6960 0.036 Uiso 0.50 1 calc PR
Cl3 Cl 0.33387(19) 0.0220(3) 0.6454(4) 0.0741(18) Uani 0.50 1 d P
Cl4 Cl 0.44351(16) 0.0246(2) 0.6691(3) 0.0598(14) Uani 0.50 1 d P
C2S C 0.3834(6) 0.8935(10) 0.4385(9) 0.042(4) Uiso 0.50 1 d P
H2SA H 0.3823 0.8380 0.4571 0.050 Uiso 0.50 1 calc PR
H2SB H 0.3802 0.8893 0.3880 0.050 Uiso 0.50 1 calc PR
Cl5 Cl 0.4412(2) 0.9395(3) 0.4782(3) 0.0726(17) Uani 0.50 1 d P
Cl6 Cl 0.3318(3) 0.9527(4) 0.4544(4) 0.090(2) Uani 0.50 1 d P

loop_
_atom_site_aniso_label
_atom_site_aniso_U_11
_atom_site_aniso_U_22
_atom_site_aniso_U_33
_atom_site_aniso_U_23
_atom_site_aniso_U_13
_atom_site_aniso_U_12
Re1 0.02613(14) 0.02508(15) 0.02710(17) 0.00341(18) -0.00144(11) 0.00018(16)
Cl1 0.0434(10) 0.0469(12) 0.0319(11) 0.0016(9) 0.0127(9) -0.0055(9)
Cl2 0.0482(11) 0.0308(10) 0.0468(13) 0.0121(9) 0.0036(10) -0.0025(8)
P1 0.0227(8) 0.0267(11) 0.0267(10) -0.0011(8) 0.0007(7) -0.0033(7)
P2 0.0249(9) 0.0261(10) 0.0307(11) 0.0025(8) 0.0008(8) 0.0039(7)
O1 0.0177(19) 0.023(2) 0.031(3) 0.003(2) -0.0007(19) 0.002(2)
O2 0.030(2) 0.037(3) 0.022(3) 0.003(2) -0.003(2) 0.007(2)
C1 0.022(3) 0.030(4) 0.026(4) -0.002(3) 0.002(3) 0.000(3)
C2 0.031(4) 0.021(4) 0.022(4) 0.002(3) 0.004(3) 0.001(3)
C3 0.018(3) 0.023(4) 0.040(5) -0.002(3) 0.004(3) -0.001(3)
C4 0.028(4) 0.015(3) 0.028(4) 0.004(3) 0.011(3) 0.007(3)
C5 0.025(3) 0.031(4) 0.029(4) 0.006(3) -0.003(3) -0.002(3)
C6 0.032(3) 0.034(4) 0.035(4) -0.001(4) 0.006(3) 0.006(4)
C7 0.044(4) 0.039(5) 0.033(5) 0.000(4) -0.002(4) -0.007(4)
C8 0.039(5) 0.072(7) 0.033(5) 0.013(5) 0.001(4) -0.019(5)
C9 0.054(6) 0.062(7) 0.057(7) 0.013(6) 0.000(5) 0.020(5)
C10 0.055(5) 0.048(5) 0.033(5) 0.003(4) 0.001(4) 0.008(4)
C11 0.026(4) 0.036(4) 0.026(4) -0.001(4) -0.003(3) -0.001(3)
C12 0.029(4) 0.049(6) 0.033(5) -0.003(4) 0.006(3) -0.006(4)
C13 0.029(4) 0.068(6) 0.034(5) -0.008(5) 0.007(4) -0.013(4)
C14 0.042(5) 0.077(7) 0.033(5) -0.016(5) 0.007(4) -0.001(5)
C15 0.041(5) 0.071(7) 0.047(6) -0.023(5) 0.011(4) 0.001(5)
C16 0.028(4) 0.042(5) 0.036(5) -0.002(4) 0.000(4) -0.004(3)
C17 0.023(3) 0.033(4) 0.030(4) -0.005(3) 0.009(3) -0.006(3)
C18 0.030(4) 0.038(5) 0.053(6) 0.002(4) -0.005(4) -0.007(3)
C19 0.030(4) 0.052(6) 0.055(6) 0.002(5) -0.008(4) -0.002(4)
C20 0.032(4) 0.052(6) 0.048(6) -0.007(5) 0.008(4) -0.013(4)
C21 0.048(5) 0.044(5) 0.046(6) -0.002(4) 0.005(4) -0.019(4)
C22 0.042(4) 0.036(5) 0.042(5) 0.007(4) 0.003(4) -0.007(4)
C23 0.028(4) 0.041(5) 0.042(5) 0.002(4) 0.012(3) 0.006(3)
C24 0.034(4) 0.036(5) 0.067(7) -0.005(5) 0.013(4) 0.004(4)
C25 0.050(6) 0.039(6) 0.109(11) 0.001(6) 0.041(7) -0.003(4)
C26 0.066(7) 0.036(5) 0.086(9) 0.017(6) 0.039(6) 0.018(5)
C27 0.066(6) 0.045(6) 0.052(6) 0.013(5) 0.023(5) 0.016(5)
C28 0.036(4) 0.037(5) 0.045(5) 0.012(4) 0.012(4) 0.005(3)
C29 0.033(4) 0.029(4) 0.050(6) -0.004(4) 0.002(4) 0.011(3)
C30 0.033(4) 0.056(6) 0.043(6) 0.008(5) 0.008(4) 0.012(4)
C31 0.039(5) 0.057(6) 0.069(8) 0.002(6) 0.005(5) 0.018(4)
C32 0.040(5) 0.050(6) 0.058(7) -0.008(5) -0.011(4) 0.024(4)
C33 0.054(5) 0.045(5) 0.039(6) -0.006(4) -0.004(4) 0.022(4)
C34 0.045(5) 0.039(5) 0.040(5) 0.003(4) 0.006(4) 0.013(4)
C35 0.044(4) 0.019(4) 0.030(4) 0.004(3) 0.003(4) 0.002(3)
C36 0.035(4) 0.033(4) 0.035(5) 0.001(4) 0.004(4) -0.001(3)
C37 0.055(5) 0.028(5) 0.047(6) -0.005(4) 0.000(4) 0.001(4)
C38 0.072(6) 0.036(5) 0.045(6) -0.005(4) 0.006(5) -0.006(4)
C39 0.068(6) 0.034(6) 0.070(7) -0.019(5) 0.026(5) 0.003(4)
C40 0.050(5) 0.051(6) 0.053(6) -0.006(5) 0.015(5) -0.001(4)
Cl3 0.061(3) 0.044(3) 0.128(6) 0.012(3) 0.044(3) 0.026(2)
Cl4 0.050(2) 0.021(2) 0.105(4) 0.010(2) 0.012(3) 0.0047(17)
Cl5 0.113(4) 0.035(3) 0.066(4) 0.023(2) 0.016(3) -0.024(3)
Cl6 0.130(5) 0.064(4) 0.088(5) 0.000(3) 0.052(4) 0.028(4)

loop_
_atom_type_symbol
_atom_type_description
_atom_type_scat_dispersion_real
_atom_type_scat_dispersion_imag
_atom_type_scat_source
C C 0.0181 0.0091 'International Tables Vol C Tables 4.2.6.8 and 6.1.1.4'
H H 0.0000 0.0000 'International Tables Vol C Tables 4.2.6.8 and 6.1.1.4'
O O 0.0492 0.0322 'International Tables Vol C Tables 4.2.6.8 and 6.1.1.4'
P P 0.2955 0.4335 'International Tables Vol C Tables 4.2.6.8 and 6.1.1.4'
Cl Cl 0.3639 0.7018 'International Tables Vol C Tables 4.2.6.8 and 6.1.1.4'
Re Re -5.2083 5.8923 'International Tables Vol C Tables 4.2.6.8 and 6.1.1.4'

loop_
_geom_angle_atom_site_label_1
_geom_angle_atom_site_label_2
_geom_angle_atom_site_label_3
_geom_angle
_geom_angle_site_symmetry_3
Cl1 Re1 Cl2 87.54(8) .
Cl1 Re1 P2 177.69(7) .
Cl2 Re1 P2 90.29(7) .
O1 Re1 Cl1 93.13(15) .
O1 Re1 Cl2 85.98(16) .
O1 Re1 P2 87.49(15) .
O1 Re1 C2 78.0(2) .
O2 Re1 Cl1 95.03(18) .
O2 Re1 Cl2 106.48(17) .
O2 Re1 P2 84.84(18) .
O2 Re1 O1 165.4(2) .
O2 Re1 C2 90.7(3) .
C2 Re1 Cl1 84.6(2) .
C2 Re1 Cl2 161.72(19) .
C2 Re1 P2 97.7(2) .
C1 P1 C5 113.4(4) .
C1 P1 C11 111.0(4) .
C1 P1 C17 107.8(3) .
C5 P1 C11 109.3(3) .
C17 P1 C5 108.1(3) .
C17 P1 C11 107.1(3) .
C23 P2 Re1 115.4(3) .
C29 P2 Re1 111.4(3) .
C29 P2 C23 103.4(4) .
C35 P2 Re1 117.9(3) .
C35 P2 C23 103.8(4) .
C35 P2 C29 103.3(4) .
C4 O1 Re1 120.8(4) .
C2 C1 P1 128.5(5) .
C1 C2 Re1 124.2(5) .
C1 C2 C3 123.7(6) .
C3 C2 Re1 111.8(5) .
C2 C3 C4 106.6(5) .
O1 C4 C3 103.4(6) .
O1 C4 C4 110.7(5) 2_656
C3 C4 C4 113.1(5) 2_656
C6 C5 P1 117.9(6) .
C10 C5 P1 122.8(7) .
C10 C5 C6 119.3(8) .
C7 C6 C5 120.5(8) .
C6 C7 C8 119.3(9) .
C9 C8 C7 121.3(9) .
C8 C9 C10 120.0(9) .
C5 C10 C9 119.6(9) .
C12 C11 P1 118.2(6) .
C16 C11 P1 120.8(6) .
C16 C11 C12 120.8(8) .
C11 C12 C13 119.1(8) .
C14 C13 C12 119.8(9) .
C13 C14 C15 121.2(9) .
C14 C15 C16 118.2(9) .
C11 C16 C15 120.7(8) .
C18 C17 P1 120.6(6) .
C22 C17 P1 120.3(6) .
C22 C17 C18 119.0(7) .
C19 C18 C17 120.2(8) .
C18 C19 C20 120.1(8) .
C21 C20 C19 120.9(8) .
C20 C21 C22 119.6(8) .
C17 C22 C21 120.1(8) .
C24 C23 P2 119.5(7) .
C28 C23 P2 122.6(6) .
C28 C23 C24 117.9(8) .
C23 C24 C25 120.3(10) .
C26 C25 C24 119.5(10) .
C25 C26 C27 120.2(10) .
C28 C27 C26 121.8(10) .
C27 C28 C23 120.0(9) .
C30 C29 P2 125.4(7) .
C30 C29 C34 117.9(7) .
C34 C29 P2 116.7(6) .
C29 C30 C31 122.1(9) .
C30 C31 C32 119.3(9) .
C33 C32 C31 120.4(8) .
C32 C33 C34 119.0(9) .
C33 C34 C29 121.2(8) .
C36 C35 P2 122.1(6) .
C36 C35 C40 118.5(7) .
C40 C35 P2 119.4(6) .
C35 C36 C37 119.3(8) .
C38 C37 C36 120.7(8) .
C37 C38 C39 120.7(9) .
C40 C39 C38 121.1(9) .
C39 C40 C35 119.6(8) .
Cl3 C1S Cl4 109.9(8) .
Cl5 C2S Cl6 109.3(9) .

loop_
_geom_bond_atom_site_label_1
_geom_bond_atom_site_label_2
_geom_bond_distance
_geom_bond_site_symmetry_2
Re1 Cl1 2.420(2) .
Re1 Cl2 2.440(2) .
Re1 P2 2.466(2) .
Re1 O1 1.924(4) .
Re1 O2 1.697(4) .
Re1 C2 2.075(7) .
P1 C1 1.764(7) .
P1 C5 1.806(7) .
P1 C11 1.833(8) .
P1 C17 1.799(7) .
P2 C23 1.833(8) .
P2 C29 1.814(7) .
P2 C35 1.809(8) .
O1 C4 1.460(8) .
C1 C2 1.355(9) .
C2 C3 1.493(9) .
C3 C4 1.501(9) .
C4 C4 1.509(12) 2_656
C5 C6 1.401(11) .
C5 C10 1.384(11) .
C6 C7 1.358(11) .
C7 C8 1.410(12) .
C8 C9 1.332(13) .
C9 C10 1.413(12) .
C11 C12 1.368(11) .
C11 C16 1.364(11) .
C12 C13 1.390(11) .
C13 C14 1.367(13) .
C14 C15 1.382(13) .
C15 C16 1.383(11) .
C17 C18 1.400(10) .
C17 C22 1.377(10) .
C18 C19 1.376(10) .
C19 C20 1.378(12) .
C20 C21 1.355(11) .
C21 C22 1.411(10) .
C23 C24 1.391(11) .
C23 C28 1.387(11) .
C24 C25 1.396(13) .
C25 C26 1.342(15) .
C26 C27 1.354(13) .
C27 C28 1.351(11) .
C29 C30 1.360(11) .
C29 C34 1.419(12) .
C30 C31 1.387(10) .
C31 C32 1.411(13) .
C32 C33 1.368(12) .
C33 C34 1.402(10) .
C35 C36 1.386(10) .
C35 C40 1.426(11) .
C36 C37 1.421(11) .
C37 C38 1.328(12) .
C38 C39 1.383(12) .
C39 C40 1.360(12) .
C1S Cl3 1.732(14) .
C1S Cl4 1.785(14) .
C2S Cl5 1.740(16) .
C2S Cl6 1.792(16) .
